data_8103213
loop_
_publ_author_name
'Fu-An Li'
'Wei-Chun Yang'
'Xiao-Ming Hu'

_publ_section_title
;
 Crystal structure of
 bisnitrate-bis(1-(4-((1H-imidazol-1-yl)methyl)benzyl)-1H-imidazole)cadmium(II),
 [Cd(NO3)2(C14H14N4)2]n
;
_journal_issue 4
_journal_name_full 'Zeitschrift f\"ur Kristallographie - New Crystal Structures'
_journal_page_first 587
_journal_volume 226
_journal_year 2011
_chemical_formula_moiety 'C28 H28 Cd N10 O6 '
_chemical_formula_sum 'C28 H28 Cd N10 O6'
_chemical_formula_weight 713.00
_space_group_IT_number 14
_symmetry_cell_setting monoclinic
_symmetry_space_group_name_Hall '-P 2ybc'
_symmetry_space_group_name_H-M 'P 1 21/c 1'
_atom_sites_solution_hydrogens geom
_atom_sites_solution_primary direct
_atom_sites_solution_secondary difmap
_audit_creation_method SHELXL-97
_audit_update_record
;
2011-04-13 # Formatted by publCIF
;
_cell_angle_alpha 90.00
_cell_angle_beta 102.24(3)
_cell_angle_gamma 90.00
_cell_formula_units_Z 2
_cell_length_a 8.6205(17)
_cell_length_b 20.782(4)
_cell_length_c 8.6668(17)
_cell_measurement_reflns_used 3846
_cell_measurement_temperature 296(2)
_cell_measurement_theta_max 29.0681
_cell_measurement_theta_min 2.4045
_cell_volume 1517.4(5)
_computing_cell_refinement 'APEX 2'
_computing_data_collection 'APEX 2(Bruker, 2009)[11]'
_computing_data_reduction 'SAINT(Bruker, 2009)[11]'
_computing_molecular_graphics 'Diamond (Brandenburg, 1999)[12]'
_computing_publication_material 'SHELXTL (Sheldrick, 2008)[14]'
_computing_structure_refinement 'SHELXL-97 (Sheldrick, 1997)[13]'
_computing_structure_solution 'SHELXS-97 (Sheldrick, 2008)[11]'
_diffrn_ambient_temperature 296(2)
_diffrn_measured_fraction_theta_full 0.999
_diffrn_measured_fraction_theta_max 0.999
_diffrn_measurement_device_type 'Bruker P4'
_diffrn_measurement_method '\w scans'
_diffrn_radiation_monochromator graphite
_diffrn_radiation_source 'fine-focus sealed tube'
_diffrn_radiation_type MoK\a
_diffrn_radiation_wavelength 0.71073
_diffrn_reflns_av_R_equivalents 0.0554
_diffrn_reflns_av_sigmaI/netI 0.0494
_diffrn_reflns_limit_h_max 10
_diffrn_reflns_limit_h_min -10
_diffrn_reflns_limit_k_max 24
_diffrn_reflns_limit_k_min -24
_diffrn_reflns_limit_l_max 10
_diffrn_reflns_limit_l_min -10
_diffrn_reflns_number 13650
_diffrn_reflns_theta_full 25.00
_diffrn_reflns_theta_max 25.00
_diffrn_reflns_theta_min 2.42
_exptl_absorpt_coefficient_mu 0.779
_exptl_absorpt_correction_T_max 0.8661
_exptl_absorpt_correction_T_min 0.8535
_exptl_absorpt_correction_type multi-scan
_exptl_absorpt_process_details 'SADABS(Bruker, 2005)'
_exptl_crystal_colour colourless
_exptl_crystal_density_diffrn 1.561
_exptl_crystal_density_method 'not measured'
_exptl_crystal_description needle
_exptl_crystal_F_000 724
_exptl_crystal_size_max 0.21
_exptl_crystal_size_mid 0.20
_exptl_crystal_size_min 0.19
_refine_diff_density_max 0.972
_refine_diff_density_min -1.024
_refine_diff_density_rms 0.084
_refine_ls_extinction_method none
_refine_ls_goodness_of_fit_ref 1.086
_refine_ls_hydrogen_treatment constr
_refine_ls_matrix_type full
_refine_ls_number_parameters 199
_refine_ls_number_reflns 2670
_refine_ls_number_restraints 0
_refine_ls_restrained_S_all 1.086
_refine_ls_R_factor_all 0.0856
_refine_ls_R_factor_gt 0.0675
_refine_ls_shift/su_max 0.000
_refine_ls_shift/su_mean 0.000
_refine_ls_structure_factor_coef Fsqd
_refine_ls_weighting_details 'calc w=1/[\s^2^(Fo^2^)+(0.0955P)^2^+2.1280P] where P=(Fo^2^+2Fc^2^)/3'
_refine_ls_weighting_scheme calc
_refine_ls_wR_factor_gt 0.1685
_refine_ls_wR_factor_ref 0.1831
_reflns_number_gt 2216
_reflns_number_total 2670
_reflns_threshold_expression >2sigma(I)
_cod_data_source_file 1267-3527.cff
_cod_data_source_block a
_cod_original_cell_volume 1517.3(5)
_cod_original_sg_symbol_H-M P2(1)/c
_cod_database_code 8103213

loop_
_symmetry_equiv_pos_as_xyz
'x, y, z'
'-x, y+1/2, -z+1/2'
'-x, -y, -z'
'x, -y-1/2, z-1/2'

loop_
_atom_site_label
_atom_site_type_symbol
_atom_site_fract_x
_atom_site_fract_y
_atom_site_fract_z
_atom_site_U_iso_or_equiv
_atom_site_adp_type
_atom_site_occupancy
_atom_site_symmetry_multiplicity
_atom_site_calc_flag
_atom_site_refinement_flags
Cd1 Cd 0.5000 0.5000 0.0000 0.0413(3) Uani 1 2 d S
O1 O 0.2266(7) 0.4985(2) -0.1304(7) 0.0654(12) Uani 1 1 d .
O2 O -0.0016(6) 0.5356(3) -0.2455(8) 0.0836(18) Uani 1 1 d .
O3 O 0.1607(9) 0.5916(3) -0.0804(10) 0.128(3) Uani 1 1 d .
N1 N 0.4588(6) 0.5448(2) 0.2292(6) 0.0436(13) Uani 1 1 d .
N2 N 0.3423(6) 0.5750(2) 0.4190(6) 0.0418(12) Uani 1 1 d .
N3 N -0.2841(6) 0.8274(2) 0.3122(6) 0.0432(13) Uani 1 1 d .
N4 N -0.4221(6) 0.8968(2) 0.4226(6) 0.0432(12) Uani 1 1 d .
N5 N 0.1263(8) 0.5401(3) -0.1465(8) 0.0654(12) Uani 1 1 d .
C1 C 0.3242(8) 0.5476(3) 0.2787(8) 0.0500(16) Uani 1 1 d .
H1 H 0.2279 0.5322 0.2214 0.060 Uiso 1 1 calc R
C2 C 0.5680(8) 0.5725(4) 0.3451(9) 0.060(2) Uani 1 1 d .
H2 H 0.6749 0.5778 0.3445 0.073 Uiso 1 1 calc R
C3 C 0.4966(8) 0.5912(5) 0.4619(9) 0.069(2) Uani 1 1 d .
H3 H 0.5452 0.6116 0.5551 0.083 Uiso 1 1 calc R
C4 C 0.2155(9) 0.5861(3) 0.5064(8) 0.0539(18) Uani 1 1 d .
H4A H 0.2629 0.5939 0.6167 0.065 Uiso 1 1 calc R
H4B H 0.1502 0.5479 0.5003 0.065 Uiso 1 1 calc R
C5 C 0.1120(8) 0.6428(3) 0.4418(7) 0.0427(15) Uani 1 1 d .
C6 C -0.0174(9) 0.6335(3) 0.3208(9) 0.0561(18) Uani 1 1 d .
H6 H -0.0449 0.5922 0.2839 0.067 Uiso 1 1 calc R
C7 C -0.1063(9) 0.6851(3) 0.2542(9) 0.0551(18) Uani 1 1 d .
H7 H -0.1925 0.6783 0.1710 0.066 Uiso 1 1 calc R
C8 C -0.0707(8) 0.7470(3) 0.3079(7) 0.0453(16) Uani 1 1 d .
C9 C 0.0580(8) 0.7556(3) 0.4325(9) 0.0518(17) Uani 1 1 d .
H9 H 0.0838 0.7966 0.4729 0.062 Uiso 1 1 calc R
C10 C 0.1473(9) 0.7037(3) 0.4965(8) 0.0549(18) Uani 1 1 d .
H10 H 0.2340 0.7102 0.5793 0.066 Uiso 1 1 calc R
C11 C -0.1642(9) 0.8040(3) 0.2296(9) 0.0571(19) Uani 1 1 d .
H11A H -0.0911 0.8388 0.2223 0.068 Uiso 1 1 calc R
H11B H -0.2161 0.7920 0.1230 0.068 Uiso 1 1 calc R
C12 C -0.4175(8) 0.7965(3) 0.3346(9) 0.0547(18) Uani 1 1 d .
H12 H -0.4457 0.7541 0.3075 0.066 Uiso 1 1 calc R
C13 C -0.5004(9) 0.8384(3) 0.4029(10) 0.0580(19) Uani 1 1 d .
H13 H -0.5958 0.8295 0.4323 0.070 Uiso 1 1 calc R
C14 C -0.2935(8) 0.8867(3) 0.3682(8) 0.0463(16) Uani 1 1 d .
H14 H -0.2161 0.9179 0.3686 0.056 Uiso 1 1 calc R

loop_
_atom_site_aniso_label
_atom_site_aniso_U_11
_atom_site_aniso_U_22
_atom_site_aniso_U_33
_atom_site_aniso_U_23
_atom_site_aniso_U_13
_atom_site_aniso_U_12
Cd1 0.0427(5) 0.0410(4) 0.0448(4) -0.0063(3) 0.0193(3) -0.0067(3)
O1 0.046(3) 0.064(3) 0.084(3) -0.015(2) 0.007(2) 0.0081(16)
O2 0.041(3) 0.094(4) 0.111(5) -0.012(4) 0.004(3) 0.006(3)
O3 0.119(6) 0.073(5) 0.170(8) -0.036(5) -0.020(6) 0.013(4)
N1 0.042(3) 0.047(3) 0.046(3) -0.008(2) 0.019(3) -0.002(2)
N2 0.050(3) 0.045(3) 0.035(3) -0.004(2) 0.018(2) 0.007(2)
N3 0.047(3) 0.040(3) 0.045(3) 0.000(2) 0.014(3) 0.007(2)
N4 0.046(3) 0.037(3) 0.049(3) 0.000(2) 0.015(3) 0.008(2)
N5 0.046(3) 0.064(3) 0.084(3) -0.015(2) 0.007(2) 0.0081(16)
C1 0.039(4) 0.059(4) 0.054(4) -0.014(3) 0.015(3) -0.010(3)
C2 0.034(4) 0.085(5) 0.064(5) -0.020(4) 0.014(4) -0.007(4)
C3 0.047(5) 0.097(7) 0.059(5) -0.032(4) 0.002(4) -0.001(4)
C4 0.058(4) 0.063(5) 0.050(4) 0.008(3) 0.032(3) 0.015(3)
C5 0.045(4) 0.046(4) 0.044(4) 0.001(3) 0.025(3) 0.006(3)
C6 0.057(5) 0.048(4) 0.066(5) -0.008(3) 0.018(4) 0.003(3)
C7 0.052(4) 0.055(4) 0.058(4) -0.015(4) 0.008(3) 0.006(3)
C8 0.049(4) 0.052(4) 0.041(3) -0.004(3) 0.023(3) 0.011(3)
C9 0.054(4) 0.041(4) 0.062(4) -0.012(3) 0.015(4) -0.005(3)
C10 0.054(4) 0.059(5) 0.050(4) -0.011(3) 0.008(3) 0.002(3)
C11 0.061(5) 0.061(4) 0.055(4) 0.005(4) 0.026(4) 0.020(4)
C12 0.051(4) 0.037(4) 0.074(5) -0.006(3) 0.008(4) 0.002(3)
C13 0.052(4) 0.045(4) 0.080(5) 0.010(4) 0.020(4) -0.002(3)
C14 0.043(4) 0.042(4) 0.058(4) 0.002(3) 0.020(3) 0.002(3)

loop_
_atom_type_symbol
_atom_type_description
_atom_type_scat_dispersion_real
_atom_type_scat_dispersion_imag
_atom_type_scat_source
C C 0.0033 0.0016 'International Tables Vol C Tables 4.2.6.8 and 6.1.1.4'
H H 0.0000 0.0000 'International Tables Vol C Tables 4.2.6.8 and 6.1.1.4'
Cd Cd -0.8075 1.2024 'International Tables Vol C Tables 4.2.6.8 and 6.1.1.4'
N N 0.0061 0.0033 'International Tables Vol C Tables 4.2.6.8 and 6.1.1.4'
O O 0.0106 0.0060 'International Tables Vol C Tables 4.2.6.8 and 6.1.1.4'

loop_
_geom_angle_atom_site_label_1
_geom_angle_atom_site_label_2
_geom_angle_atom_site_label_3
_geom_angle
_geom_angle_site_symmetry_1
_geom_angle_site_symmetry_3
N1 Cd1 N1 180.0(2) 3_665 .
N1 Cd1 N4 90.97(18) 3_665 4_675
N1 Cd1 N4 89.03(18) . 4_675
N1 Cd1 N4 89.03(18) 3_665 2_545
N1 Cd1 N4 90.97(18) . 2_545
N4 Cd1 N4 180.0(2) 4_675 2_545
N1 Cd1 O1 84.45(19) 3_665 .
N1 Cd1 O1 95.55(19) . .
N4 Cd1 O1 100.80(18) 4_675 .
N4 Cd1 O1 79.20(18) 2_545 .
N1 Cd1 O1 95.55(19) 3_665 3_665
N1 Cd1 O1 84.45(19) . 3_665
N4 Cd1 O1 79.20(18) 4_675 3_665
N4 Cd1 O1 100.80(18) 2_545 3_665
O1 Cd1 O1 180.0 . 3_665
N5 O1 Cd1 130.9(5) . .
C1 N1 C2 105.1(5) . .
C1 N1 Cd1 127.5(4) . .
C2 N1 Cd1 127.4(4) . .
C1 N2 C3 106.2(6) . .
C1 N2 C4 125.8(6) . .
C3 N2 C4 128.0(6) . .
C14 N3 C12 105.3(5) . .
C14 N3 C11 126.2(6) . .
C12 N3 C11 128.2(6) . .
C14 N4 C13 104.0(5) . .
C14 N4 Cd1 123.7(4) . 2
C13 N4 Cd1 131.7(5) . 2
O1 N5 O3 118.5(7) . .
O1 N5 O2 122.0(7) . .
O3 N5 O2 118.7(7) . .
N1 C1 N2 112.2(6) . .
N1 C1 H1 123.9 . .
N2 C1 H1 123.9 . .
C3 C2 N1 108.9(6) . .
C3 C2 H2 125.5 . .
N1 C2 H2 125.5 . .
N2 C3 C2 107.6(6) . .
N2 C3 H3 126.2 . .
C2 C3 H3 126.2 . .
N2 C4 C5 112.1(5) . .
N2 C4 H4A 109.2 . .
C5 C4 H4A 109.2 . .
N2 C4 H4B 109.2 . .
C5 C4 H4B 109.2 . .
H4A C4 H4B 107.9 . .
C10 C5 C6 118.8(6) . .
C10 C5 C4 121.6(6) . .
C6 C5 C4 119.6(6) . .
C5 C6 C7 120.2(7) . .
C5 C6 H6 119.9 . .
C7 C6 H6 119.9 . .
C6 C7 C8 121.5(7) . .
C6 C7 H7 119.3 . .
C8 C7 H7 119.3 . .
C7 C8 C9 117.8(6) . .
C7 C8 C11 121.3(6) . .
C9 C8 C11 120.8(6) . .
C10 C9 C8 120.1(6) . .
C10 C9 H9 119.9 . .
C8 C9 H9 119.9 . .
C5 C10 C9 121.6(7) . .
C5 C10 H10 119.2 . .
C9 C10 H10 119.2 . .
N3 C11 C8 114.0(5) . .
N3 C11 H11A 108.8 . .
C8 C11 H11A 108.8 . .
N3 C11 H11B 108.8 . .
C8 C11 H11B 108.8 . .
H11A C11 H11B 107.6 . .
C13 C12 N3 107.5(6) . .
C13 C12 H12 126.2 . .
N3 C12 H12 126.2 . .
C12 C13 N4 109.5(7) . .
C12 C13 H13 125.3 . .
N4 C13 H13 125.3 . .
N4 C14 N3 113.6(6) . .
N4 C14 H14 123.2 . .
N3 C14 H14 123.2 . .

loop_
_geom_bond_atom_site_label_1
_geom_bond_atom_site_label_2
_geom_bond_distance
_geom_bond_site_symmetry_2
Cd1 N1 2.289(5) 3_665
Cd1 N1 2.289(5) .
Cd1 N4 2.385(5) 4_675
Cd1 N4 2.385(5) 2_545
Cd1 O1 2.388(6) .
Cd1 O1 2.388(6) 3_665
O1 N5 1.210(7) .
O2 N5 1.249(8) .
O3 N5 1.221(8) .
N1 C1 1.320(8) .
N1 C2 1.352(8) .
N2 C1 1.322(8) .
N2 C3 1.346(9) .
N2 C4 1.474(8) .
N3 C14 1.334(8) .
N3 C12 1.367(9) .
N3 C11 1.460(8) .
N4 C14 1.311(8) .
N4 C13 1.382(8) .
N4 Cd1 2.385(5) 2
C1 H1 0.9300 .
C2 C3 1.348(10) .
C2 H2 0.9300 .
C3 H3 0.9300 .
C4 C5 1.512(9) .
C4 H4A 0.9700 .
C4 H4B 0.9700 .
C5 C10 1.363(9) .
C5 C6 1.373(10) .
C6 C7 1.372(9) .
C6 H6 0.9300 .
C7 C8 1.379(9) .
C7 H7 0.9300 .
C8 C9 1.386(10) .
C8 C11 1.510(9) .
C9 C10 1.372(9) .
C9 H9 0.9300 .
C10 H10 0.9300 .
C11 H11A 0.9700 .
C11 H11B 0.9700 .
C12 C13 1.341(10) .
C12 H12 0.9300 .
C13 H13 0.9300 .
C14 H14 0.9300 .

loop_
_geom_torsion_atom_site_label_1
_geom_torsion_atom_site_label_2
_geom_torsion_atom_site_label_3
_geom_torsion_atom_site_label_4
_geom_torsion
_geom_torsion_site_symmetry_1
N1 Cd1 O1 N5 -130.9(7) 3_665
N1 Cd1 O1 N5 49.1(7) .
N4 Cd1 O1 N5 -41.0(7) 4_675
N4 Cd1 O1 N5 139.0(7) 2_545
N4 Cd1 N1 C1 118.6(6) 4_675
N4 Cd1 N1 C1 -61.4(6) 2_545
O1 Cd1 N1 C1 17.9(6) .
O1 Cd1 N1 C1 -162.1(6) 3_665
N4 Cd1 N1 C2 -63.3(6) 4_675
N4 Cd1 N1 C2 116.7(6) 2_545
O1 Cd1 N1 C2 -164.0(6) .
O1 Cd1 N1 C2 16.0(6) 3_665
Cd1 O1 N5 O3 -4.8(12) .
Cd1 O1 N5 O2 164.6(6) .
C2 N1 C1 N2 -0.5(8) .
Cd1 N1 C1 N2 177.9(4) .
C3 N2 C1 N1 0.6(8) .
C4 N2 C1 N1 179.3(6) .
C1 N1 C2 C3 0.2(9) .
Cd1 N1 C2 C3 -178.2(6) .
C1 N2 C3 C2 -0.4(10) .
C4 N2 C3 C2 -179.1(7) .
N1 C2 C3 N2 0.1(10) .
C1 N2 C4 C5 -76.9(8) .
C3 N2 C4 C5 101.6(9) .
N2 C4 C5 C10 -89.5(8) .
N2 C4 C5 C6 87.9(8) .
C10 C5 C6 C7 1.7(11) .
C4 C5 C6 C7 -175.7(6) .
C5 C6 C7 C8 -1.2(11) .
C6 C7 C8 C9 -0.3(11) .
C6 C7 C8 C11 177.2(7) .
C7 C8 C9 C10 1.3(10) .
C11 C8 C9 C10 -176.3(6) .
C6 C5 C10 C9 -0.8(11) .
C4 C5 C10 C9 176.7(6) .
C8 C9 C10 C5 -0.8(11) .
C14 N3 C11 C8 121.9(7) .
C12 N3 C11 C8 -65.5(9) .
C7 C8 C11 N3 99.9(8) .
C9 C8 C11 N3 -82.6(9) .
C14 N3 C12 C13 -0.1(8) .
C11 N3 C12 C13 -174.0(6) .
N3 C12 C13 N4 0.9(9) .
C14 N4 C13 C12 -1.4(8) .
Cd1 N4 C13 C12 170.5(5) 2
C13 N4 C14 N3 1.3(8) .
Cd1 N4 C14 N3 -171.4(4) 2
C12 N3 C14 N4 -0.8(8) .
C11 N3 C14 N4 173.2(6) .
